data_4342535
loop_
_publ_author_name
'Kumar, Girijesh'
'Kumar, Gulshan'
'Gupta, Rajeev'

_publ_section_title
;
 Manganese- and cobalt-based coordination networks as promising
 heterogeneous catalysts for olefin epoxidation reactions.
;
_journal_issue 6
_journal_name_full 'Inorganic chemistry'
_journal_page_first 2603
_journal_page_last 2615
_journal_paper_doi 10.1021/ic502772k
_journal_volume 54
_journal_year 2015
_chemical_formula_moiety 'C84 H44 Co7 N12 O36, 28(O)'
_chemical_formula_sum 'C84 H44 Co7 N12 O64'
_chemical_formula_weight 2657.82
_chemical_name_systematic
;
 ?
;
_space_group_IT_number 2
_symmetry_cell_setting triclinic
_symmetry_space_group_name_Hall '-P 1'
_symmetry_space_group_name_H-M 'P -1'
_atom_sites_solution_hydrogens geom
_atom_sites_solution_primary direct
_atom_sites_solution_secondary difmap
_audit_creation_method SHELXL-97
_cell_angle_alpha 113.424(5)
_cell_angle_beta 91.619(5)
_cell_angle_gamma 117.293(5)
_cell_formula_units_Z 1
_cell_length_a 15.797(5)
_cell_length_b 16.814(5)
_cell_length_c 16.923(5)
_cell_measurement_reflns_used 10818
_cell_measurement_temperature 298(2)
_cell_volume 3541.1(19)
_computing_cell_refinement 'X-calibur S SAINT'
_computing_data_collection 'X-calibur S oxford'
_computing_data_reduction 'X-calibur S SAINT'
_computing_molecular_graphics 'Oxford SHELXTL'
_computing_publication_material 'Oxford SHELXTL'
_computing_structure_refinement 'SHELXL-97 (Sheldrick, 1997)'
_computing_structure_solution 'SHELXS-97 (Sheldrick, 1990)'
_diffrn_ambient_temperature 298(2)
_diffrn_measured_fraction_theta_full 0.984
_diffrn_measured_fraction_theta_max 0.984
_diffrn_measurement_device_type 'Xcalibur, Sapphire3'
_diffrn_measurement_method '\w scans'
_diffrn_radiation_monochromator graphite
_diffrn_radiation_source 'fine-focus sealed tube'
_diffrn_radiation_type MoK\a
_diffrn_radiation_wavelength 0.71073
_diffrn_reflns_av_R_equivalents 0.0838
_diffrn_reflns_av_sigmaI/netI 0.0908
_diffrn_reflns_limit_h_max 18
_diffrn_reflns_limit_h_min -18
_diffrn_reflns_limit_k_max 19
_diffrn_reflns_limit_k_min -19
_diffrn_reflns_limit_l_max 20
_diffrn_reflns_limit_l_min -20
_diffrn_reflns_number 44440
_diffrn_reflns_theta_full 25.00
_diffrn_reflns_theta_max 25.00
_diffrn_reflns_theta_min 2.81
_exptl_absorpt_coefficient_mu 0.886
_exptl_absorpt_correction_type none
_exptl_crystal_colour green
_exptl_crystal_density_diffrn 1.246
_exptl_crystal_density_method 'not measured'
_exptl_crystal_description block
_exptl_crystal_F_000 1333
_exptl_crystal_size_max 0.30
_exptl_crystal_size_mid 0.20
_exptl_crystal_size_min 0.10
_refine_diff_density_max 1.062
_refine_diff_density_min -0.449
_refine_diff_density_rms 0.109
_refine_ls_extinction_method none
_refine_ls_goodness_of_fit_ref 1.069
_refine_ls_hydrogen_treatment constr
_refine_ls_matrix_type full
_refine_ls_number_parameters 754
_refine_ls_number_reflns 12251
_refine_ls_number_restraints 0
_refine_ls_restrained_S_all 1.069
_refine_ls_R_factor_all 0.1199
_refine_ls_R_factor_gt 0.0859
_refine_ls_shift/su_max 0.000
_refine_ls_shift/su_mean 0.000
_refine_ls_structure_factor_coef Fsqd
_refine_ls_weighting_details 'calc w=1/[\s^2^(Fo^2^)+(0.1276P)^2^+1.4380P] where P=(Fo^2^+2Fc^2^)/3'
_refine_ls_weighting_scheme calc
_refine_ls_wR_factor_gt 0.2166
_refine_ls_wR_factor_ref 0.2419
_reflns_number_gt 8531
_reflns_number_total 12251
_reflns_threshold_expression >2sigma(I)
_cod_data_source_file ic502772k_si_004.cif
_cod_data_source_block 5
_cod_depositor_comments 'Adding full bibliography for 4342532--4342535.cif.'
_cod_original_cell_volume 3541.0(19)
_cod_database_code 4342535

loop_
_symmetry_equiv_pos_as_xyz
'x, y, z'
'-x, -y, -z'

loop_
_atom_site_label
_atom_site_type_symbol
_atom_site_fract_x
_atom_site_fract_y
_atom_site_fract_z
_atom_site_U_iso_or_equiv
_atom_site_adp_type
_atom_site_occupancy
_atom_site_symmetry_multiplicity
_atom_site_calc_flag
_atom_site_refinement_flags
C1 C 0.7652(5) 0.3327(5) 1.1999(4) 0.0486(17) Uani 1 1 d .
C2 C 0.7266(5) 0.2403(5) 1.1112(4) 0.0469(16) Uani 1 1 d .
C3 C 0.6288(4) 0.1868(5) 1.0648(4) 0.0515(18) Uani 1 1 d .
H3 H 0.5855 0.2063 1.0897 0.062 Uiso 1 1 calc R
C4 C 0.5949(5) 0.1045(5) 0.9819(4) 0.0538(18) Uani 1 1 d .
H4 H 0.5288 0.0687 0.9513 0.065 Uiso 1 1 calc R
C5 C 0.6596(4) 0.0748(4) 0.9437(4) 0.0388(14) Uani 1 1 d .
C6 C 0.7559(5) 0.1258(5) 0.9915(4) 0.0503(17) Uani 1 1 d .
H6 H 0.7987 0.1046 0.9678 0.060 Uiso 1 1 calc R
C7 C 0.7903(5) 0.2094(5) 1.0755(4) 0.0504(17) Uani 1 1 d .
H7 H 0.8558 0.2441 1.1072 0.060 Uiso 1 1 calc R
C8 C 0.5941(5) -0.0951(5) 0.8303(4) 0.0440(15) Uani 1 1 d .
C9 C 0.5634(5) -0.1582(4) 0.7309(4) 0.0436(15) Uani 1 1 d .
C10 C 0.5193(7) -0.2617(5) 0.6825(5) 0.075(3) Uani 1 1 d .
H10 H 0.5019 -0.3017 0.7114 0.090 Uiso 1 1 calc R
C11 C 0.5015(7) -0.3052(6) 0.5910(5) 0.085(3) Uani 1 1 d .
H11 H 0.4726 -0.3748 0.5578 0.102 Uiso 1 1 calc R
C12 C 0.5273(6) -0.2438(5) 0.5478(5) 0.065(2) Uani 1 1 d .
H12 H 0.5159 -0.2717 0.4861 0.079 Uiso 1 1 calc R
C13 C 0.5700(4) -0.1417(4) 0.6001(4) 0.0384(14) Uani 1 1 d .
C14 C 0.6088(5) -0.0609(5) 0.5701(4) 0.0400(14) Uani 1 1 d .
C15 C 0.6832(4) 0.1188(4) 0.6263(4) 0.0373(14) Uani 1 1 d .
C16 C 0.7823(5) 0.1823(5) 0.6476(4) 0.0461(15) Uani 1 1 d .
H16 H 0.8253 0.1629 0.6603 0.055 Uiso 1 1 calc R
C17 C 0.8195(5) 0.2774(5) 0.6506(4) 0.0474(16) Uani 1 1 d .
H17 H 0.8873 0.3209 0.6658 0.057 Uiso 1 1 calc R
C18 C 0.7572(5) 0.3066(5) 0.6313(4) 0.0423(15) Uani 1 1 d .
C19 C 0.6551(5) 0.2358(5) 0.6027(5) 0.0530(17) Uani 1 1 d .
H19 H 0.6114 0.2524 0.5857 0.064 Uiso 1 1 calc R
C20 C 0.6193(5) 0.1438(5) 0.5998(4) 0.0463(16) Uani 1 1 d .
H20 H 0.5518 0.0976 0.5799 0.056 Uiso 1 1 calc R
C21 C 0.7951(5) -0.5907(5) 0.6405(4) 0.0439(15) Uani 1 1 d .
C22 C 1.1351(4) -0.2758(4) 0.5680(4) 0.0375(14) Uani 1 1 d .
C23 C 0.2371(4) -0.1879(4) 0.6176(4) 0.0349(13) Uani 1 1 d .
C24 C 0.2902(5) -0.1874(5) 0.6849(4) 0.0513(17) Uani 1 1 d .
H24 H 0.2624 -0.2410 0.6984 0.062 Uiso 1 1 calc R
C25 C 0.3845(5) -0.1068(5) 0.7317(4) 0.0503(17) Uani 1 1 d .
H25 H 0.4184 -0.1056 0.7784 0.060 Uiso 1 1 calc R
C26 C 0.4293(4) -0.0285(4) 0.7109(4) 0.0353(13) Uani 1 1 d .
C27 C 0.3770(4) -0.0297(5) 0.6422(4) 0.0426(15) Uani 1 1 d .
H27 H 0.4061 0.0224 0.6268 0.051 Uiso 1 1 calc R
C28 C 0.2801(4) -0.1099(4) 0.5966(4) 0.0408(15) Uani 1 1 d .
H28 H 0.2447 -0.1101 0.5516 0.049 Uiso 1 1 calc R
C29 C 0.5466(5) 0.1439(5) 0.8012(4) 0.0497(17) Uani 1 1 d .
C30 C 0.6541(4) 0.2195(4) 0.8437(4) 0.0439(16) Uani 1 1 d .
C31 C 0.6999(5) 0.3225(5) 0.8967(6) 0.072(3) Uani 1 1 d .
H31 H 0.6633 0.3542 0.9104 0.087 Uiso 1 1 calc R
C32 C 0.7993(6) 0.3764(5) 0.9284(6) 0.078(3) Uani 1 1 d .
H32 H 0.8305 0.4458 0.9637 0.094 Uiso 1 1 calc R
C33 C 0.8557(5) 0.3319(5) 0.9101(5) 0.066(2) Uani 1 1 d .
H33 H 0.9238 0.3697 0.9327 0.080 Uiso 1 1 calc R
C34 C 0.8063(5) 0.2275(5) 0.8562(4) 0.0467(16) Uani 1 1 d .
C35 C 0.8498(4) 0.1613(5) 0.8256(4) 0.0483(17) Uani 1 1 d .
C36 C 0.8067(4) -0.0091(4) 0.7412(4) 0.0405(15) Uani 1 1 d .
C37 C 0.8212(5) -0.0382(5) 0.6565(4) 0.0501(17) Uani 1 1 d .
H37 H 0.8179 -0.0061 0.6237 0.060 Uiso 1 1 calc R
C38 C 0.8410(5) -0.1169(5) 0.6206(4) 0.0534(18) Uani 1 1 d .
H38 H 0.8533 -0.1348 0.5646 0.064 Uiso 1 1 calc R
C39 C 0.8427(5) -0.1679(5) 0.6657(4) 0.0457(16) Uani 1 1 d .
C40 C 0.8282(6) -0.1374(6) 0.7516(5) 0.063(2) Uani 1 1 d .
H40 H 0.8292 -0.1711 0.7836 0.075 Uiso 1 1 calc R
C41 C 0.8126(6) -0.0578(5) 0.7888(4) 0.0561(19) Uani 1 1 d .
H41 H 0.8059 -0.0363 0.8468 0.067 Uiso 1 1 calc R
C42 C 0.8597(5) -0.2544(5) 0.6245(4) 0.0443(15) Uani 1 1 d .
N1 N 0.6278(4) 0.0008(3) 0.8531(3) 0.0375(11) Uani 1 1 d .
N2 N 0.5851(3) -0.1025(3) 0.6886(3) 0.0337(11) Uani 1 1 d .
N3 N 0.6453(3) 0.0294(3) 0.6379(3) 0.0350(11) Uani 1 1 d .
N4 N 0.7816(3) 0.0660(4) 0.7762(3) 0.0384(12) Uani 1 1 d .
N5 N 0.7091(3) 0.1761(3) 0.8250(3) 0.0346(11) Uani 1 1 d .
N6 N 0.5290(3) 0.0525(3) 0.7569(3) 0.0355(11) Uani 1 1 d .
O1 O 0.5848(4) -0.1344(4) 0.8821(3) 0.0589(12) Uani 1 1 d .
O2 O 0.6043(4) -0.0833(3) 0.4902(3) 0.0557(12) Uani 1 1 d .
O1W O 0.8508(5) -0.3663(5) 0.7956(4) 0.100(2) Uani 1 1 d .
O3 O 0.4852(3) 0.1735(4) 0.8121(4) 0.0800(19) Uani 1 1 d .
O2W O 1.0329(4) -0.2956(4) 0.7330(3) 0.0713(15) Uani 1 1 d .
O4 O 0.9391(4) 0.1973(4) 0.8444(4) 0.089(2) Uani 1 1 d .
O3W O 0.7737(3) -0.4813(4) 0.3974(3) 0.0652(15) Uani 1 1 d .
O5 O 0.7138(4) 0.3705(5) 1.2263(3) 0.089(2) Uani 1 1 d .
O4W O 0.9371(4) -0.3032(4) 0.3880(3) 0.0782(16) Uani 1 1 d .
O6 O 0.8500(4) 0.3673(4) 1.2440(3) 0.0647(14) Uani 1 1 d .
O5W O 1.0018(8) -0.4765(7) 0.8512(5) 0.165(4) Uani 1 1 d .
O7 O 0.7412(4) -0.5622(4) 0.6207(4) 0.0658(14) Uani 1 1 d .
O6W O 1.1166(11) -0.0933(7) 0.8321(9) 0.237(7) Uani 1 1 d .
O8 O 0.8873(3) -0.5265(3) 0.6769(3) 0.0511(11) Uani 1 1 d .
O7W O 1.0970(7) -0.0662(7) 0.6776(9) 0.210(6) Uani 1 1 d .
O9 O 1.0714(3) -0.2617(3) 0.5401(3) 0.0416(10) Uani 1 1 d .
O8W O 0.9288(11) -0.3844(17) 0.2090(8) 0.324(11) Uani 1 1 d .
O10 O 1.1205(3) -0.3592(3) 0.5595(3) 0.0461(11) Uani 1 1 d .
O9W O 0.6296(8) -0.4278(9) 0.4410(10) 0.210(6) Uani 1 1 d .
O11 O 0.8806(3) -0.2731(3) 0.5521(3) 0.0556(13) Uani 1 1 d .
O10W O 0.7417(11) -0.2987(13) 0.3777(11) 0.276(8) Uani 1 1 d .
O12 O 0.8478(5) -0.3053(4) 0.6660(4) 0.0838(18) Uani 1 1 d .
O11W O 0.5379(11) -0.2513(12) 0.3112(10) 0.238(6) Uani 1 1 d .
O13 O 0.9014(3) -0.4520(3) 0.5434(2) 0.0365(9) Uani 1 1 d .
O12W O 0.7563(11) -0.0931(12) 0.4224(8) 0.234(7) Uani 1 1 d .
O14 O 1.0362(3) -0.5261(3) 0.6105(2) 0.0391(10) Uani 1 1 d .
O13W O 1.0540(10) 0.3420(13) 1.0312(10) 0.265(8) Uani 1 1 d .
O14W O 0.2856(8) 0.0973(11) 0.7771(12) 0.340(13) Uani 1 1 d .
O15W O 0.701(2) -0.0627(15) 1.0478(18) 0.69(4) Uani 1 1 d .
O16W O 0.4770(11) 0.3006(12) 0.9714(9) 0.249(7) Uani 1 1 d .
O17W O 0.4055(15) -0.4298(12) 0.289(2) 0.45(2) Uani 1 1 d .
O18W O 0.3685(16) -0.5783(17) 0.3986(18) 0.407(16) Uani 1 1 d .
Co1 Co 0.88484(7) -0.40442(6) 0.66973(6) 0.0455(3) Uani 1 1 d .
Co Co 0.64522(5) 0.03679(5) 0.75605(5) 0.0307(2) Uani 1 1 d .
Co2 Co 1.0000 -0.5000 0.5000 0.0332(3) Uani 1 2 d S
Co3 Co 0.92284(6) -0.36911(6) 0.47427(5) 0.0371(2) Uani 1 1 d .

loop_
_atom_site_aniso_label
_atom_site_aniso_U_11
_atom_site_aniso_U_22
_atom_site_aniso_U_33
_atom_site_aniso_U_23
_atom_site_aniso_U_13
_atom_site_aniso_U_12
C1 0.049(4) 0.048(4) 0.032(3) 0.009(3) 0.000(3) 0.021(4)
C2 0.054(4) 0.046(4) 0.037(3) 0.017(3) 0.014(3) 0.024(3)
C3 0.037(4) 0.059(4) 0.035(3) 0.008(3) 0.007(3) 0.019(3)
C4 0.040(4) 0.059(4) 0.039(4) 0.014(3) 0.009(3) 0.016(3)
C5 0.045(4) 0.036(3) 0.028(3) 0.013(3) 0.005(3) 0.017(3)
C6 0.052(4) 0.055(4) 0.035(3) 0.007(3) 0.006(3) 0.033(4)
C7 0.047(4) 0.059(4) 0.033(3) 0.011(3) 0.000(3) 0.027(4)
C8 0.050(4) 0.034(3) 0.045(4) 0.021(3) 0.006(3) 0.017(3)
C9 0.055(4) 0.026(3) 0.037(3) 0.008(3) 0.008(3) 0.017(3)
C10 0.116(7) 0.026(4) 0.063(5) 0.020(4) 0.003(4) 0.024(4)
C11 0.138(8) 0.026(4) 0.058(5) 0.006(4) 0.001(5) 0.031(5)
C12 0.105(6) 0.023(3) 0.041(4) 0.000(3) -0.002(4) 0.025(4)
C13 0.053(4) 0.026(3) 0.029(3) 0.008(2) 0.003(3) 0.020(3)
C14 0.048(4) 0.036(3) 0.030(3) 0.008(3) 0.002(3) 0.024(3)
C15 0.045(4) 0.035(3) 0.041(3) 0.021(3) 0.016(3) 0.024(3)
C16 0.049(4) 0.045(4) 0.062(4) 0.033(3) 0.018(3) 0.030(3)
C17 0.039(4) 0.043(4) 0.068(4) 0.032(3) 0.021(3) 0.021(3)
C18 0.050(4) 0.041(4) 0.046(3) 0.025(3) 0.016(3) 0.027(3)
C19 0.051(4) 0.053(4) 0.071(5) 0.039(4) 0.014(3) 0.030(4)
C20 0.038(3) 0.044(4) 0.059(4) 0.033(3) 0.006(3) 0.015(3)
C21 0.050(4) 0.035(3) 0.055(4) 0.026(3) 0.021(3) 0.022(3)
C22 0.044(4) 0.024(3) 0.033(3) 0.006(2) 0.006(3) 0.015(3)
C23 0.033(3) 0.026(3) 0.037(3) 0.010(2) 0.007(2) 0.013(3)
C24 0.045(4) 0.036(4) 0.056(4) 0.026(3) -0.004(3) 0.005(3)
C25 0.036(3) 0.046(4) 0.054(4) 0.025(3) -0.006(3) 0.010(3)
C26 0.035(3) 0.025(3) 0.036(3) 0.008(2) 0.007(2) 0.014(3)
C27 0.041(3) 0.037(3) 0.044(3) 0.024(3) 0.011(3) 0.012(3)
C28 0.039(3) 0.036(3) 0.032(3) 0.010(3) 0.002(3) 0.014(3)
C29 0.047(4) 0.040(4) 0.049(4) 0.012(3) 0.007(3) 0.021(3)
C30 0.041(3) 0.026(3) 0.056(4) 0.007(3) 0.003(3) 0.020(3)
C31 0.050(4) 0.029(4) 0.109(6) 0.005(4) 0.005(4) 0.023(4)
C32 0.057(5) 0.017(3) 0.112(7) -0.002(4) 0.001(4) 0.011(3)
C33 0.047(4) 0.025(3) 0.085(5) 0.002(4) -0.003(4) 0.008(3)
C34 0.049(4) 0.031(3) 0.042(4) 0.004(3) 0.002(3) 0.019(3)
C35 0.031(3) 0.032(3) 0.060(4) 0.007(3) -0.003(3) 0.013(3)
C36 0.038(3) 0.031(3) 0.049(4) 0.012(3) 0.009(3) 0.021(3)
C37 0.066(4) 0.047(4) 0.046(4) 0.019(3) 0.016(3) 0.038(4)
C38 0.075(5) 0.054(4) 0.046(4) 0.019(3) 0.022(3) 0.048(4)
C39 0.055(4) 0.039(4) 0.049(4) 0.016(3) 0.011(3) 0.032(3)
C40 0.103(6) 0.066(5) 0.049(4) 0.029(4) 0.028(4) 0.063(5)
C41 0.093(5) 0.064(5) 0.036(3) 0.018(3) 0.021(3) 0.062(4)
C42 0.050(4) 0.034(3) 0.050(4) 0.014(3) 0.008(3) 0.028(3)
N1 0.043(3) 0.026(3) 0.034(3) 0.009(2) 0.005(2) 0.015(2)
N2 0.044(3) 0.021(2) 0.032(3) 0.009(2) 0.002(2) 0.017(2)
N3 0.041(3) 0.029(3) 0.039(3) 0.018(2) 0.010(2) 0.019(2)
N4 0.044(3) 0.034(3) 0.036(3) 0.009(2) 0.008(2) 0.024(2)
N5 0.038(3) 0.020(2) 0.036(3) 0.006(2) 0.005(2) 0.013(2)
N6 0.039(3) 0.019(2) 0.036(3) 0.005(2) 0.000(2) 0.013(2)
O1 0.077(3) 0.056(3) 0.057(3) 0.037(2) 0.018(2) 0.035(3)
O2 0.077(3) 0.053(3) 0.038(3) 0.018(2) 0.011(2) 0.037(3)
O1W 0.151(6) 0.100(5) 0.088(4) 0.055(4) 0.074(4) 0.082(5)
O3 0.044(3) 0.043(3) 0.115(4) -0.004(3) 0.000(3) 0.029(3)
O2W 0.067(3) 0.044(3) 0.066(3) 0.004(2) -0.002(3) 0.020(3)
O4 0.049(3) 0.065(4) 0.112(5) 0.001(3) 0.003(3) 0.034(3)
O3W 0.048(3) 0.062(3) 0.051(3) -0.004(2) -0.004(2) 0.028(3)
O5 0.089(4) 0.092(4) 0.049(3) -0.016(3) -0.007(3) 0.062(4)
O4W 0.109(4) 0.079(4) 0.061(3) 0.038(3) 0.019(3) 0.054(4)
O6 0.065(3) 0.052(3) 0.044(3) -0.001(2) -0.004(2) 0.027(3)
O5W 0.181(9) 0.128(7) 0.104(6) 0.054(5) -0.003(6) 0.020(7)
O7 0.063(3) 0.062(3) 0.106(4) 0.057(3) 0.033(3) 0.041(3)
O6W 0.279(16) 0.089(7) 0.250(14) 0.034(8) -0.015(11) 0.067(9)
O8 0.061(3) 0.037(2) 0.060(3) 0.025(2) 0.023(2) 0.026(2)
O7W 0.106(7) 0.108(7) 0.300(14) 0.000(8) 0.012(7) 0.051(6)
O9 0.032(2) 0.025(2) 0.049(2) 0.0117(18) -0.0017(18) 0.0064(18)
O8W 0.287(17) 0.57(3) 0.132(9) 0.077(13) 0.054(10) 0.30(2)
O10 0.039(2) 0.026(2) 0.054(3) 0.0096(19) 0.0006(19) 0.0105(19)
O9W 0.155(9) 0.172(10) 0.294(15) 0.065(10) 0.069(9) 0.112(9)
O11 0.077(3) 0.049(3) 0.050(3) 0.014(2) 0.020(2) 0.046(3)
O10W 0.249(15) 0.33(2) 0.289(17) 0.099(15) 0.035(13) 0.212(16)
O12 0.140(6) 0.081(4) 0.089(4) 0.050(3) 0.062(4) 0.088(4)
O11W 0.271(16) 0.267(16) 0.222(12) 0.126(12) 0.107(12) 0.159(14)
O13 0.040(2) 0.029(2) 0.038(2) 0.0106(17) 0.0089(17) 0.0204(19)
O12W 0.315(16) 0.39(2) 0.205(11) 0.197(13) 0.172(12) 0.276(17)
O14 0.047(2) 0.031(2) 0.030(2) 0.0064(17) 0.0014(17) 0.0190(19)
O13W 0.185(11) 0.36(2) 0.257(15) 0.125(15) 0.006(10) 0.159(14)
O14W 0.101(8) 0.211(13) 0.42(2) -0.096(14) 0.034(10) 0.074(9)
O15W 0.66(4) 0.30(2) 0.60(4) 0.35(3) -0.49(4) -0.21(3)
O16W 0.257(14) 0.289(17) 0.186(11) 0.033(11) 0.064(10) 0.194(14)
O17W 0.40(3) 0.214(15) 0.91(6) 0.32(3) 0.51(4) 0.216(18)
O18W 0.30(2) 0.35(3) 0.48(4) 0.10(2) -0.06(2) 0.19(2)
Co1 0.0630(6) 0.0363(5) 0.0489(5) 0.0205(4) 0.0215(4) 0.0330(5)
Co 0.0360(4) 0.0177(4) 0.0298(4) 0.0055(3) 0.0025(3) 0.0123(3)
Co2 0.0338(6) 0.0196(5) 0.0358(6) 0.0055(4) 0.0023(4) 0.0125(5)
Co3 0.0418(5) 0.0291(4) 0.0359(4) 0.0084(3) 0.0046(3) 0.0208(4)

loop_
_atom_type_symbol
_atom_type_description
_atom_type_scat_dispersion_real
_atom_type_scat_dispersion_imag
_atom_type_scat_source
C C 0.0033 0.0016 'International Tables Vol C Tables 4.2.6.8 and 6.1.1.4'
H H 0.0000 0.0000 'International Tables Vol C Tables 4.2.6.8 and 6.1.1.4'
N N 0.0061 0.0033 'International Tables Vol C Tables 4.2.6.8 and 6.1.1.4'
O O 0.0106 0.0060 'International Tables Vol C Tables 4.2.6.8 and 6.1.1.4'
Co Co 0.3494 0.9721 'International Tables Vol C Tables 4.2.6.8 and 6.1.1.4'

loop_
_geom_angle_atom_site_label_1
_geom_angle_atom_site_label_2
_geom_angle_atom_site_label_3
_geom_angle
_geom_angle_site_symmetry_1
_geom_angle_site_symmetry_3
O5 C1 O6 123.2(6) . .
O5 C1 C2 120.2(6) . .
O6 C1 C2 116.6(6) . .
C3 C2 C7 119.8(6) . .
C3 C2 C1 120.8(6) . .
C7 C2 C1 119.4(6) . .
C4 C3 C2 120.4(6) . .
C4 C3 H3 119.8 . .
C2 C3 H3 119.8 . .
C3 C4 C5 120.2(6) . .
C3 C4 H4 119.9 . .
C5 C4 H4 119.9 . .
C6 C5 C4 119.1(5) . .
C6 C5 N1 121.0(5) . .
C4 C5 N1 119.4(5) . .
C5 C6 C7 120.5(6) . .
C5 C6 H6 119.7 . .
C7 C6 H6 119.7 . .
C2 C7 C6 119.8(6) . .
C2 C7 H7 120.1 . .
C6 C7 H7 120.1 . .
O1 C8 N1 127.0(6) . .
O1 C8 C9 121.3(6) . .
N1 C8 C9 111.7(5) . .
N2 C9 C10 119.7(6) . .
N2 C9 C8 112.1(5) . .
C10 C9 C8 128.2(6) . .
C11 C10 C9 119.3(7) . .
C11 C10 H10 120.3 . .
C9 C10 H10 120.3 . .
C10 C11 C12 119.8(6) . .
C10 C11 H11 120.1 . .
C12 C11 H11 120.1 . .
C13 C12 C11 117.6(6) . .
C13 C12 H12 121.2 . .
C11 C12 H12 121.2 . .
N2 C13 C12 120.7(6) . .
N2 C13 C14 111.8(5) . .
C12 C13 C14 127.4(6) . .
O2 C14 N3 127.9(6) . .
O2 C14 C13 120.7(5) . .
N3 C14 C13 111.4(5) . .
C16 C15 C20 120.0(6) . .
C16 C15 N3 119.7(5) . .
C20 C15 N3 120.1(5) . .
C15 C16 C17 119.8(6) . .
C15 C16 H16 120.1 . .
C17 C16 H16 120.1 . .
C18 C17 C16 120.8(6) . .
C18 C17 H17 119.6 . .
C16 C17 H17 119.6 . .
C17 C18 C19 117.8(6) . .
C17 C18 C21 121.3(6) . 1_565
C19 C18 C21 120.9(6) . 1_565
C20 C19 C18 121.1(6) . .
C20 C19 H19 119.4 . .
C18 C19 H19 119.4 . .
C19 C20 C15 120.0(6) . .
C19 C20 H20 120.0 . .
C15 C20 H20 120.0 . .
O7 C21 O8 118.8(6) . .
O7 C21 C18 123.4(6) . 1_545
O8 C21 C18 117.6(6) . 1_545
O9 C22 O10 125.3(5) . .
O9 C22 C23 119.3(5) . 1_655
O10 C22 C23 115.4(5) . 1_655
C28 C23 C24 119.5(5) . .
C28 C23 C22 121.7(5) . 1_455
C24 C23 C22 118.8(6) . 1_455
C25 C24 C23 119.8(6) . .
C25 C24 H24 120.1 . .
C23 C24 H24 120.1 . .
C26 C25 C24 121.6(6) . .
C26 C25 H25 119.2 . .
C24 C25 H25 119.2 . .
C25 C26 C27 118.8(5) . .
C25 C26 N6 121.2(5) . .
C27 C26 N6 119.9(5) . .
C26 C27 C28 119.6(6) . .
C26 C27 H27 120.2 . .
C28 C27 H27 120.2 . .
C23 C28 C27 120.7(6) . .
C23 C28 H28 119.6 . .
C27 C28 H28 119.6 . .
O3 C29 N6 128.1(6) . .
O3 C29 C30 119.3(6) . .
N6 C29 C30 112.6(5) . .
N5 C30 C31 119.2(6) . .
N5 C30 C29 111.9(5) . .
C31 C30 C29 129.0(6) . .
C32 C31 C30 118.6(6) . .
C32 C31 H31 120.7 . .
C30 C31 H31 120.7 . .
C31 C32 C33 122.3(6) . .
C31 C32 H32 118.9 . .
C33 C32 H32 118.9 . .
C32 C33 C34 117.2(6) . .
C32 C33 H33 121.4 . .
C34 C33 H33 121.4 . .
N5 C34 C33 119.7(6) . .
N5 C34 C35 112.4(5) . .
C33 C34 C35 127.9(6) . .
O4 C35 N4 127.3(6) . .
O4 C35 C34 120.9(6) . .
N4 C35 C34 111.8(5) . .
C37 C36 C41 119.3(6) . .
C37 C36 N4 119.7(6) . .
C41 C36 N4 120.9(6) . .
C36 C37 C38 119.1(7) . .
C36 C37 H37 120.5 . .
C38 C37 H37 120.5 . .
C39 C38 C37 121.8(6) . .
C39 C38 H38 119.1 . .
C37 C38 H38 119.1 . .
C38 C39 C40 118.5(6) . .
C38 C39 C42 120.8(6) . .
C40 C39 C42 120.7(6) . .
C41 C40 C39 120.2(7) . .
C41 C40 H40 119.9 . .
C39 C40 H40 119.9 . .
C40 C41 C36 121.1(6) . .
C40 C41 H41 119.5 . .
C36 C41 H41 119.5 . .
O11 C42 O12 125.0(6) . .
O11 C42 C39 118.5(6) . .
O12 C42 C39 116.5(6) . .
C8 N1 C5 121.9(5) . .
C8 N1 Co 115.8(4) . .
C5 N1 Co 122.0(4) . .
C9 N2 C13 122.8(5) . .
C9 N2 Co 118.4(4) . .
C13 N2 Co 118.7(4) . .
C14 N3 C15 122.1(5) . .
C14 N3 Co 116.6(4) . .
C15 N3 Co 121.3(4) . .
C35 N4 C36 121.0(5) . .
C35 N4 Co 115.9(4) . .
C36 N4 Co 123.1(4) . .
C34 N5 C30 123.0(5) . .
C34 N5 Co 118.6(4) . .
C30 N5 Co 118.3(4) . .
C29 N6 C26 119.1(5) . .
C29 N6 Co 116.0(4) . .
C26 N6 Co 124.9(3) . .
C21 O7 Co1 86.8(4) . .
C21 O8 Co1 96.2(4) . .
C22 O9 Co3 127.1(4) . .
C22 O10 Co2 132.4(4) . .
C42 O11 Co3 134.9(4) . .
C42 O12 Co1 138.6(5) . .
Co1 O13 Co3 122.50(18) . .
Co1 O13 Co2 125.59(19) . .
Co3 O13 Co2 96.87(16) . .
Co3 O14 Co2 91.21(14) 2_746 .
O12 Co1 O13 95.7(2) . .
O12 Co1 O2W 94.4(3) . .
O13 Co1 O2W 96.39(19) . .
O12 Co1 O8 165.6(2) . .
O13 Co1 O8 90.65(16) . .
O2W Co1 O8 97.7(2) . .
O12 Co1 O1W 83.7(2) . .
O13 Co1 O1W 173.8(2) . .
O2W Co1 O1W 89.8(3) . .
O8 Co1 O1W 88.6(2) . .
O12 Co1 O7 109.1(2) . .
O13 Co1 O7 88.32(18) . .
O2W Co1 O7 155.4(2) . .
O8 Co1 O7 58.08(18) . .
O1W Co1 O7 86.0(2) . .
N5 Co N2 178.1(2) . .
N5 Co N1 97.8(2) . .
N2 Co N1 81.5(2) . .
N5 Co N3 99.3(2) . .
N2 Co N3 81.3(2) . .
N1 Co N3 162.86(19) . .
N5 Co N4 81.3(2) . .
N2 Co N4 96.9(2) . .
N1 Co N4 90.1(2) . .
N3 Co N4 91.3(2) . .
N5 Co N6 81.26(19) . .
N2 Co N6 100.58(19) . .
N1 Co N6 92.8(2) . .
N3 Co N6 90.9(2) . .
N4 Co N6 162.52(19) . .
O10 Co2 O10 180.000(1) 2_746 .
O10 Co2 O13 94.59(16) 2_746 2_746
O10 Co2 O13 85.41(16) . 2_746
O10 Co2 O13 85.41(16) 2_746 .
O10 Co2 O13 94.59(16) . .
O13 Co2 O13 180.000(1) 2_746 .
O10 Co2 O14 89.92(16) 2_746 .
O10 Co2 O14 90.08(16) . .
O13 Co2 O14 80.03(15) 2_746 .
O13 Co2 O14 99.97(15) . .
O10 Co2 O14 90.08(16) 2_746 2_746
O10 Co2 O14 89.92(16) . 2_746
O13 Co2 O14 99.97(15) 2_746 2_746
O13 Co2 O14 80.03(15) . 2_746
O14 Co2 O14 180.0(2) . 2_746
O11 Co3 O13 98.78(18) . .
O11 Co3 O9 91.25(18) . .
O13 Co3 O9 96.86(16) . .
O11 Co3 O4W 87.3(2) . .
O13 Co3 O4W 172.29(18) . .
O9 Co3 O4W 87.7(2) . .
O11 Co3 O3W 91.77(18) . .
O13 Co3 O3W 85.78(19) . .
O9 Co3 O3W 175.65(18) . .
O4W Co3 O3W 89.3(2) . .
O11 Co3 O14 178.52(17) . 2_746
O13 Co3 O14 81.17(15) . 2_746
O9 Co3 O14 90.23(15) . 2_746
O4W Co3 O14 92.67(19) . 2_746
O3W Co3 O14 86.75(16) . 2_746

loop_
_geom_bond_atom_site_label_1
_geom_bond_atom_site_label_2
_geom_bond_distance
_geom_bond_site_symmetry_2
C1 O5 1.237(8) .
C1 O6 1.254(7) .
C1 C2 1.505(8) .
C2 C3 1.382(9) .
C2 C7 1.383(9) .
C3 C4 1.380(9) .
C3 H3 0.9300 .
C4 C5 1.402(9) .
C4 H4 0.9300 .
C5 C6 1.373(8) .
C5 N1 1.420(7) .
C6 C7 1.400(8) .
C6 H6 0.9300 .
C7 H7 0.9300 .
C8 O1 1.267(7) .
C8 N1 1.318(8) .
C8 C9 1.501(8) .
C9 N2 1.327(8) .
C9 C10 1.381(9) .
C10 C11 1.377(11) .
C10 H10 0.9300 .
C11 C12 1.414(11) .
C11 H11 0.9300 .
C12 C13 1.373(8) .
C12 H12 0.9300 .
C13 N2 1.336(7) .
C13 C14 1.509(9) .
C14 O2 1.242(7) .
C14 N3 1.315(7) .
C15 C16 1.359(9) .
C15 C20 1.383(8) .
C15 N3 1.438(7) .
C16 C17 1.406(9) .
C16 H16 0.9300 .
C17 C18 1.367(9) .
C17 H17 0.9300 .
C18 C19 1.410(9) .
C18 C21 1.482(9) 1_565
C19 C20 1.361(9) .
C19 H19 0.9300 .
C20 H20 0.9300 .
C21 O7 1.246(8) .
C21 O8 1.282(7) .
C21 C18 1.482(9) 1_545
C22 O9 1.255(7) .
C22 O10 1.258(7) .
C22 C23 1.496(8) 1_655
C23 C28 1.370(8) .
C23 C24 1.390(8) .
C23 C22 1.496(8) 1_455
C24 C25 1.382(9) .
C24 H24 0.9300 .
C25 C26 1.374(9) .
C25 H25 0.9300 .
C26 C27 1.395(8) .
C26 N6 1.436(7) .
C27 C28 1.403(8) .
C27 H27 0.9300 .
C28 H28 0.9300 .
C29 O3 1.265(8) .
C29 N6 1.298(8) .
C29 C30 1.497(9) .
C30 N5 1.342(7) .
C30 C31 1.380(9) .
C31 C32 1.355(10) .
C31 H31 0.9300 .
C32 C33 1.374(11) .
C32 H32 0.9300 .
C33 C34 1.397(8) .
C33 H33 0.9300 .
C34 N5 1.326(8) .
C34 C35 1.498(9) .
C35 O4 1.222(7) .
C35 N4 1.315(7) .
C36 C37 1.382(9) .
C36 C41 1.384(9) .
C36 N4 1.408(7) .
C37 C38 1.404(9) .
C37 H37 0.9300 .
C38 C39 1.363(9) .
C38 H38 0.9300 .
C39 C40 1.401(9) .
C39 C42 1.496(8) .
C40 C41 1.375(9) .
C40 H40 0.9300 .
C41 H41 0.9300 .
C42 O11 1.233(8) .
C42 O12 1.263(8) .
N1 Co 1.951(5) .
N2 Co 1.861(4) .
N3 Co 1.954(5) .
N4 Co 1.963(5) .
N5 Co 1.860(4) .
N6 Co 1.970(5) .
O1W Co1 2.130(5) .
O2W Co1 2.084(5) .
O3W Co3 2.145(4) .
O4W Co3 2.117(6) .
O7 Co1 2.345(5) .
O8 Co1 2.120(4) .
O9 Co3 2.091(4) .
O10 Co2 2.026(4) .
O11 Co3 2.032(4) .
O12 Co1 2.026(5) .
O13 Co1 2.035(4) .
O13 Co3 2.077(4) .
O13 Co2 2.088(4) .
O14 Co3 2.161(4) 2_746
O14 Co2 2.200(4) .
Co2 O10 2.026(4) 2_746
Co2 O13 2.088(4) 2_746
Co2 O14 2.200(4) 2_746
Co3 O14 2.161(4) 2_746
